data_7117316
loop_
_publ_author_name
'Xing-Cai Huang'
'Veacheslav Vieru'
'Liviu F. Chibotaru'
'Wolfgang Wernsdorfer'
'Shang-Da Jiang'
'Xin-Yi Wang'

_publ_section_title
;
 Determination of magnetic anisotropy in a multinuclear Tb^III^-based
 single-molecule magnet
;
_journal_name_full Chem.Commun.
_journal_page_first 10373
_journal_paper_doi 10.1039/C5cc03089G
_journal_volume 51
_journal_year 2015
_chemical_absolute_configuration rm
_chemical_formula_sum 'C46 H56 Cu2 N22 O10 Tb2'
_chemical_formula_weight 1522.05
_chemical_melting_point ?
_chemical_name_common CuTbValchxnN3_1-SS
_chemical_name_systematic
; 
 ? 
;
_space_group_IT_number 1
_symmetry_cell_setting triclinic
_symmetry_space_group_name_Hall 'P 1'
_symmetry_space_group_name_H-M 'P 1'
_atom_sites_solution_hydrogens geom
_atom_sites_solution_primary direct
_atom_sites_solution_secondary difmap
_audit_creation_method SHELXL-97
_audit_update_record
;
2014-04-29 deposited with the CCDC.
2015-05-06 downloaded from the CCDC.
;
_cell_angle_alpha 78.8640(10)
_cell_angle_beta 85.3970(10)
_cell_angle_gamma 79.2560(10)
_cell_formula_units_Z 1
_cell_length_a 9.6455(2)
_cell_length_b 11.9723(3)
_cell_length_c 12.5139(3)
_cell_measurement_reflns_used 9848
_cell_measurement_temperature 293(2)
_cell_measurement_theta_max 27.46
_cell_measurement_theta_min 2.53
_cell_volume 1391.56(6)
_computing_cell_refinement 'Bruker SAINT'
_computing_data_collection 'Bruker Apex II'
_computing_data_reduction 'Bruker SAINT'
_computing_molecular_graphics Diamond
_computing_publication_material 'SHELXL-97 (Sheldrick, 2008)'
_computing_structure_refinement 'SHELXL-97 (Sheldrick, 2008)'
_computing_structure_solution 'SHELXS-97 (Sheldrick, 2008)'
_diffrn_ambient_temperature 293(2)
_diffrn_measured_fraction_theta_full 0.991
_diffrn_measured_fraction_theta_max 0.991
_diffrn_measurement_device_type 'Bruker Apex II'
_diffrn_measurement_method 'phi and omega scans'
_diffrn_radiation_monochromator graphite
_diffrn_radiation_source 'fine-focus sealed tube'
_diffrn_radiation_type MoK\a
_diffrn_radiation_wavelength 0.71073
_diffrn_reflns_av_R_equivalents 0.0296
_diffrn_reflns_av_sigmaI/netI 0.0334
_diffrn_reflns_limit_h_max 12
_diffrn_reflns_limit_h_min -12
_diffrn_reflns_limit_k_max 15
_diffrn_reflns_limit_k_min -15
_diffrn_reflns_limit_l_max 16
_diffrn_reflns_limit_l_min -16
_diffrn_reflns_number 22445
_diffrn_reflns_theta_full 27.49
_diffrn_reflns_theta_max 27.49
_diffrn_reflns_theta_min 1.66
_exptl_absorpt_coefficient_mu 3.340
_exptl_absorpt_correction_T_max 0.7531
_exptl_absorpt_correction_T_min 0.1704
_exptl_absorpt_correction_type multi-scan
_exptl_absorpt_process_details 'SADABS: Bruker, 2000'
_exptl_crystal_colour 'black red'
_exptl_crystal_density_diffrn 1.816
_exptl_crystal_density_method 'not measured'
_exptl_crystal_description plate
_exptl_crystal_F_000 754
_exptl_crystal_size_max 0.72
_exptl_crystal_size_mid 0.38
_exptl_crystal_size_min 0.09
_refine_diff_density_max 0.856
_refine_diff_density_min -0.550
_refine_diff_density_rms 0.085
_refine_ls_abs_structure_details 'Flack H D (1983), Acta Cryst. A39, 876-881'
_refine_ls_abs_structure_Flack 0.00
_refine_ls_extinction_method none
_refine_ls_goodness_of_fit_ref 1.055
_refine_ls_hydrogen_treatment mixed
_refine_ls_matrix_type full
_refine_ls_number_parameters 753
_refine_ls_number_reflns 9850
_refine_ls_number_restraints 334
_refine_ls_restrained_S_all 1.065
_refine_ls_R_factor_all 0.0313
_refine_ls_R_factor_gt 0.0290
_refine_ls_shift/su_max 0.001
_refine_ls_shift/su_mean 0.000
_refine_ls_structure_factor_coef Fsqd
_refine_ls_weighting_details 'calc w=1/[\s^2^(Fo^2^)+(0.0421P)^2^+1.3989P] where P=(Fo^2^+2Fc^2^)/3'
_refine_ls_weighting_scheme calc
_refine_ls_wR_factor_gt 0.0773
_refine_ls_wR_factor_ref 0.0793
_reflns_number_gt 9269
_reflns_number_total 9850
_reflns_threshold_expression >2sigma(I)
_cod_data_source_file c5cc03089g2.cif
_cod_data_source_block CuTbValchxnN3_1-SS
_cod_depositor_comments
;
The following automatic conversions were performed:

'_chemical_melting_point' value 'not measured' was changed to '?' -
the value is undefined or not given.

'_exptl_absorpt_correction_type' value 'multi-Scan' changed to
'multi-scan' according to the built-in table from CIF Core dictionary
named 'cif_core.dic' version 2.4.1 from 2010-06-29.

Automatic conversion script
Id: cif_fix_values 3392 2015-05-12 13:50:21Z andrius 
;
_cod_original_sg_symbol_H-M P1
_cod_database_code 7117316

loop_
_symmetry_equiv_pos_as_xyz
'x, y, z'

loop_
_atom_site_label
_atom_site_type_symbol
_atom_site_fract_x
_atom_site_fract_y
_atom_site_fract_z
_atom_site_U_iso_or_equiv
_atom_site_adp_type
_atom_site_occupancy
_atom_site_symmetry_multiplicity
_atom_site_calc_flag
_atom_site_refinement_flags
_atom_site_disorder_assembly
_atom_site_disorder_group
Tb1 Tb 0.58860(2) 0.568289(18) 0.346840(18) 0.03174(11) Uani 1 1 d . . .
Tb2 Tb 0.40551(2) 0.434611(18) 0.642001(19) 0.03221(11) Uani 1 1 d . . .
Cu1 Cu 0.34510(19) 0.81059(13) 0.27310(15) 0.0453(4) Uani 1 1 d . . .
Cu2 Cu 0.65204(18) 0.19091(12) 0.70825(14) 0.0395(4) Uani 1 1 d . . .
N1 N 0.1754(11) 0.8480(8) 0.1932(8) 0.038(2) Uani 1 1 d U . .
N2 N 0.3176(12) 0.9705(8) 0.2902(9) 0.038(2) Uani 1 1 d . . .
N3 N 0.6680(12) 0.0297(9) 0.7113(8) 0.038(2) Uani 1 1 d . . .
N4 N 0.8330(10) 0.1492(8) 0.7753(8) 0.0375(19) Uani 1 1 d . . .
N5 N 0.5573(10) 0.5737(7) 0.5418(7) 0.0336(18) Uani 1 1 d DU . .
N6 N 0.5989(12) 0.6414(8) 0.5852(8) 0.048(2) Uani 1 1 d DU . .
N7 N 0.6516(15) 0.7000(11) 0.6263(10) 0.087(2) Uani 1 1 d DU . .
N8 N 0.4352(12) 0.4394(9) 0.4477(8) 0.046(2) Uani 1 1 d DU . .
N9 N 0.4001(16) 0.3664(11) 0.4070(10) 0.073(3) Uani 1 1 d DU . .
N10 N 0.3798(15) 0.2878(11) 0.3678(10) 0.087(2) Uani 1 1 d DU . .
N11 N 0.7607(12) 0.4034(9) 0.3937(9) 0.048(2) Uani 1 1 d DU . .
N12 N 0.7690(11) 0.3193(8) 0.4611(8) 0.039(2) Uani 1 1 d DU . .
N13 N 0.7854(14) 0.2339(9) 0.5231(9) 0.061(3) Uani 1 1 d DU . .
N14 N 0.7242(15) 0.6156(10) 0.1793(10) 0.062(3) Uani 1 1 d DU . .
N15 N 0.7485(13) 0.7011(10) 0.1308(10) 0.058(3) Uani 1 1 d DU . .
N16 N 0.7781(13) 0.7910(11) 0.0893(11) 0.079(3) Uani 1 1 d DU . .
N17 N 0.2253(13) 0.6015(9) 0.6019(9) 0.053(3) Uani 1 1 d DU . .
N18 N 0.2115(11) 0.6858(8) 0.5353(8) 0.042(2) Uani 1 1 d DU . .
N19 N 0.1996(14) 0.7673(9) 0.4670(10) 0.060(3) Uani 1 1 d DU . .
N20 N 0.2728(15) 0.3852(10) 0.8064(10) 0.061(3) Uani 1 1 d DU . .
N21 N 0.2530(13) 0.2974(10) 0.8606(11) 0.058(3) Uani 1 1 d DU . .
N22 N 0.2332(16) 0.2186(13) 0.9243(11) 0.091(4) Uani 1 1 d DU . .
C1 C 0.3149(12) 0.6080(9) 0.1932(9) 0.029(2) Uani 1 1 d U . .
C2 C 0.3798(12) 0.4976(9) 0.1662(8) 0.035(3) Uani 1 1 d . . .
C3 C 0.3110(13) 0.4432(10) 0.1055(10) 0.044(3) Uani 1 1 d . . .
H3A H 0.3528 0.3711 0.0905 0.052 Uiso 1 1 calc R . .
C4 C 0.1810(14) 0.4941(12) 0.0669(12) 0.057(4) Uani 1 1 d . . .
H4A H 0.1340 0.4556 0.0274 0.068 Uiso 1 1 calc R . .
C5 C 0.1209(15) 0.5999(12) 0.0861(11) 0.050(3) Uani 1 1 d . . .
H5A H 0.0335 0.6326 0.0574 0.060 Uiso 1 1 calc R . .
C6 C 0.1797(11) 0.6612(9) 0.1445(9) 0.033(2) Uani 1 1 d . . .
C7 C 0.1210(14) 0.7839(11) 0.1477(10) 0.042(3) Uani 1 1 d . . .
H7A H 0.0371 0.8156 0.1132 0.050 Uiso 1 1 calc R . .
C8 C 0.1226(7) 0.9777(5) 0.1731(6) 0.0374(13) Uani 1 1 d U . .
H8A H 0.1745 1.0106 0.1076 0.045 Uiso 1 1 calc R . .
C9 C -0.0298(16) 1.0187(12) 0.1542(12) 0.046(3) Uani 1 1 d U . .
H9A H -0.0540 0.9914 0.0912 0.055 Uiso 1 1 calc R . .
H9B H -0.0851 0.9863 0.2169 0.055 Uiso 1 1 calc R . .
C10 C -0.0663(14) 1.1464(11) 0.1360(10) 0.071(4) Uani 1 1 d . . .
H10A H -0.1679 1.1687 0.1307 0.085 Uiso 1 1 calc R . .
H10B H -0.0229 1.1775 0.0668 0.085 Uiso 1 1 calc R . .
C11 C -0.0210(9) 1.2003(7) 0.2235(7) 0.056(2) Uani 1 1 d U . .
H11B H -0.0774 1.1815 0.2900 0.067 Uiso 1 1 calc R . .
H11C H -0.0377 1.2837 0.2011 0.067 Uiso 1 1 calc R . .
C12 C 0.1379(16) 1.1572(10) 0.2464(12) 0.049(3) Uani 1 1 d . . .
H12A H 0.1959 1.1863 0.1841 0.059 Uiso 1 1 calc R . .
H12B H 0.1613 1.1854 0.3092 0.059 Uiso 1 1 calc R . .
C13 C 0.1665(7) 1.0256(5) 0.2683(6) 0.0364(13) Uani 1 1 d . . .
H13A H 0.1083 0.9996 0.3329 0.044 Uiso 1 1 calc R . .
C14 C 0.4064(15) 1.0188(10) 0.3226(10) 0.041(3) Uani 1 1 d U . .
H14B H 0.3796 1.0969 0.3256 0.050 Uiso 1 1 calc R . .
C15 C 0.5442(13) 0.9655(9) 0.3554(9) 0.033(2) Uani 1 1 d . . .
C16 C 0.6344(13) 1.0318(11) 0.3894(10) 0.041(3) Uani 1 1 d . . .
H16A H 0.6019 1.1102 0.3879 0.049 Uiso 1 1 calc R . .
C17 C 0.7654(16) 0.9857(12) 0.4238(11) 0.049(3) Uani 1 1 d . . .
H17B H 0.8189 1.0313 0.4493 0.059 Uiso 1 1 calc R . .
C18 C 0.8211(16) 0.8696(13) 0.4212(11) 0.049(4) Uani 1 1 d . . .
H18A H 0.9133 0.8387 0.4405 0.059 Uiso 1 1 calc R . .
C19 C 0.7349(13) 0.8004(8) 0.3889(8) 0.034(2) Uani 1 1 d . . .
C20 C 0.5977(12) 0.8429(10) 0.3574(9) 0.031(2) Uani 1 1 d . . .
C21 C 0.5930(14) 0.3684(11) 0.1681(11) 0.051(3) Uani 1 1 d U . .
H21A H 0.6811 0.3488 0.2036 0.077 Uiso 0.50 1 calc PR . .
H21B H 0.6102 0.3917 0.0911 0.077 Uiso 0.50 1 calc PR . .
H21C H 0.5467 0.3023 0.1812 0.077 Uiso 0.50 1 calc PR . .
H21D H 0.5442 0.3464 0.1137 0.077 Uiso 0.50 1 calc PR . .
H21E H 0.6152 0.3035 0.2261 0.077 Uiso 0.50 1 calc PR . .
H21F H 0.6786 0.3929 0.1361 0.077 Uiso 0.50 1 calc PR . .
C22 C 0.9251(14) 0.6330(13) 0.3934(11) 0.064(3) Uani 1 1 d U . .
H22A H 0.9373 0.5522 0.3908 0.096 Uiso 0.50 1 calc PR . .
H22B H 0.9596 0.6426 0.4604 0.096 Uiso 0.50 1 calc PR . .
H22C H 0.9768 0.6711 0.3329 0.096 Uiso 0.50 1 calc PR . .
H22D H 0.9785 0.6917 0.3986 0.096 Uiso 0.50 1 calc PR . .
H22E H 0.9562 0.6013 0.3290 0.096 Uiso 0.50 1 calc PR . .
H22F H 0.9390 0.5728 0.4565 0.096 Uiso 0.50 1 calc PR . .
C23 C 0.3903(13) 0.1582(10) 0.6253(9) 0.035(3) Uani 1 1 d . . .
C24 C 0.2500(12) 0.2063(11) 0.5925(9) 0.041(3) Uani 1 1 d . . .
C25 C 0.1693(14) 0.1414(11) 0.5589(10) 0.037(3) Uani 1 1 d . . .
H25A H 0.0807 0.1745 0.5324 0.045 Uiso 1 1 calc R . .
C26 C 0.2194(14) 0.0240(13) 0.5640(10) 0.044(3) Uani 1 1 d U . .
H26A H 0.1620 -0.0222 0.5441 0.053 Uiso 1 1 calc R . .
C27 C 0.3518(15) -0.0244(11) 0.5979(10) 0.044(3) Uani 1 1 d U . .
H27A H 0.3855 -0.1025 0.5984 0.053 Uiso 1 1 calc R . .
C28 C 0.4371(13) 0.0444(11) 0.6321(10) 0.038(3) Uani 1 1 d . . .
C29 C 0.5762(13) -0.0177(10) 0.6750(9) 0.036(2) Uani 1 1 d . . .
H29A H 0.5984 -0.0969 0.6756 0.044 Uiso 1 1 calc R . .
C30 C 0.7892(7) -0.0376(5) 0.7730(6) 0.0350(13) Uani 1 1 d . . .
H30A H 0.7591 -0.0492 0.8504 0.042 Uiso 1 1 calc R . .
C31 C 0.8483(16) -0.1570(11) 0.7445(11) 0.049(3) Uani 1 1 d . . .
H31A H 0.7746 -0.2038 0.7555 0.059 Uiso 1 1 calc R . .
H31B H 0.8810 -0.1485 0.6685 0.059 Uiso 1 1 calc R . .
C32 C 0.9702(8) -0.2160(7) 0.8168(7) 0.0517(18) Uani 1 1 d . . .
H32A H 0.9340 -0.2330 0.8916 0.062 Uiso 1 1 calc R . .
H32B H 1.0117 -0.2887 0.7947 0.062 Uiso 1 1 calc R . .
C33 C 1.0810(12) -0.1444(8) 0.8114(9) 0.050(2) Uani 1 1 d . . .
H33A H 1.1299 -0.1412 0.7403 0.060 Uiso 1 1 calc R . .
H33B H 1.1493 -0.1825 0.8655 0.060 Uiso 1 1 calc R . .
C34 C 1.0282(15) -0.0202(12) 0.8300(12) 0.047(3) Uani 1 1 d . . .
H34A H 1.1040 0.0243 0.8123 0.056 Uiso 1 1 calc R . .
H34B H 0.9988 -0.0210 0.9061 0.056 Uiso 1 1 calc R . .
C35 C 0.9024(6) 0.0364(5) 0.7573(6) 0.0351(13) Uani 1 1 d . . .
H35A H 0.9376 0.0438 0.6811 0.042 Uiso 1 1 calc R . .
C36 C 0.8846(12) 0.2218(10) 0.8210(9) 0.037(2) Uani 1 1 d . . .
H36A H 0.9758 0.1983 0.8456 0.045 Uiso 1 1 calc R . .
C37 C 0.8120(14) 0.3344(11) 0.8361(10) 0.039(3) Uani 1 1 d . . .
C38 C 0.8811(15) 0.3917(11) 0.9044(11) 0.044(3) Uani 1 1 d . . .
H38A H 0.9702 0.3582 0.9297 0.053 Uiso 1 1 calc R . .
C39 C 0.8145(15) 0.4950(12) 0.9313(11) 0.052(3) Uani 1 1 d . . .
H39A H 0.8582 0.5308 0.9756 0.062 Uiso 1 1 calc R . .
C40 C 0.6820(16) 0.5463(12) 0.8927(11) 0.052(3) Uani 1 1 d . . .
H40A H 0.6357 0.6156 0.9116 0.062 Uiso 1 1 calc R . .
C41 C 0.6204(10) 0.4920(9) 0.8253(8) 0.033(2) Uani 1 1 d . . .
C42 C 0.6861(14) 0.3897(10) 0.7980(10) 0.038(3) Uani 1 1 d . . .
C43 C 0.0789(13) 0.3730(12) 0.5619(12) 0.066(3) Uani 1 1 d U . .
H43A H 0.0618 0.4536 0.5660 0.099 Uiso 0.50 1 calc PR . .
H43B H 0.0109 0.3353 0.6085 0.099 Uiso 0.50 1 calc PR . .
H43C H 0.0706 0.3644 0.4881 0.099 Uiso 0.50 1 calc PR . .
H43D H 0.0337 0.3152 0.5424 0.099 Uiso 0.50 1 calc PR . .
H43E H 0.0846 0.4336 0.4999 0.099 Uiso 0.50 1 calc PR . .
H43F H 0.0249 0.4045 0.6204 0.099 Uiso 0.50 1 calc PR . .
C44 C 0.3963(15) 0.6347(13) 0.8245(13) 0.064(4) Uani 1 1 d U . .
H44A H 0.3084 0.6557 0.7886 0.096 Uiso 0.50 1 calc PR . .
H44B H 0.4449 0.6994 0.8108 0.096 Uiso 0.50 1 calc PR . .
H44C H 0.3782 0.6127 0.9015 0.096 Uiso 0.50 1 calc PR . .
H44D H 0.4459 0.6562 0.8787 0.096 Uiso 0.50 1 calc PR . .
H44E H 0.3094 0.6124 0.8565 0.096 Uiso 0.50 1 calc PR . .
H44F H 0.3761 0.6992 0.7658 0.096 Uiso 0.50 1 calc PR . .
C45 C 0.4061(18) 0.8885(15) -0.0389(14) 0.101(4) Uani 1 1 d U . .
C46 C 0.5611(18) 0.1551(15) 0.9982(13) 0.094(4) Uani 1 1 d U . .
O1 O 0.3848(10) 0.6543(7) 0.2542(7) 0.044(2) Uani 1 1 d . . .
O2 O 0.5264(9) 0.7692(7) 0.3345(7) 0.040(2) Uani 1 1 d . . .
O3 O 0.5070(9) 0.4590(7) 0.2095(7) 0.0399(19) Uani 1 1 d U . .
O4 O 0.7773(9) 0.6829(8) 0.3878(8) 0.045(2) Uani 1 1 d . . .
O5 O 0.4674(9) 0.2325(7) 0.6518(7) 0.041(2) Uani 1 1 d . . .
O6 O 0.6167(9) 0.3495(7) 0.7277(7) 0.0378(18) Uani 1 1 d . . .
O7 O 0.2153(10) 0.3227(8) 0.5954(8) 0.043(2) Uani 1 1 d U . .
O8 O 0.4847(9) 0.5364(7) 0.7821(7) 0.0404(19) Uani 1 1 d U . .
O9B O 0.465(2) 0.878(2) 0.059(2) 0.115(7) Uani 0.55(2) 1 d PU A 1
O9A O 0.549(2) 0.847(2) -0.081(2) 0.087(6) Uani 0.45(2) 1 d PU A 2
O10A O 0.528(3) 0.111(2) 0.9139(17) 0.082(6) Uani 0.47(2) 1 d PU B 2
O10B O 0.486(3) 0.144(2) 1.073(2) 0.115(7) Uani 0.53(2) 1 d PU B 1

loop_
_atom_site_aniso_label
_atom_site_aniso_U_11
_atom_site_aniso_U_22
_atom_site_aniso_U_33
_atom_site_aniso_U_23
_atom_site_aniso_U_13
_atom_site_aniso_U_12
Tb1 0.0302(3) 0.0270(2) 0.0378(2) -0.00618(19) -0.0076(2) -0.0016(2)
Tb2 0.0291(3) 0.0286(2) 0.0378(3) -0.00556(19) -0.0069(2) -0.0004(2)
Cu1 0.0427(9) 0.0254(8) 0.0703(10) -0.0159(7) -0.0294(8) 0.0065(6)
Cu2 0.0383(8) 0.0254(7) 0.0557(8) -0.0084(6) -0.0186(7) 0.0000(6)
N1 0.037(4) 0.026(3) 0.049(4) -0.015(3) -0.008(3) 0.008(3)
N2 0.044(5) 0.022(4) 0.047(5) -0.003(3) -0.011(4) -0.002(4)
N3 0.044(5) 0.032(5) 0.039(4) -0.011(3) -0.011(3) 0.001(4)
N4 0.032(4) 0.028(4) 0.054(4) -0.013(3) -0.012(3) 0.002(3)
N5 0.041(4) 0.031(3) 0.036(3) -0.014(3) -0.001(3) -0.015(3)
N6 0.077(4) 0.042(3) 0.037(3) -0.009(3) -0.002(3) -0.038(3)
N7 0.136(5) 0.074(3) 0.069(2) -0.021(2) 0.000(3) -0.054(3)
N8 0.054(5) 0.043(4) 0.046(4) -0.008(3) -0.010(4) -0.017(4)
N9 0.093(6) 0.069(5) 0.059(5) -0.007(4) -0.004(5) -0.026(5)
N10 0.136(5) 0.074(3) 0.069(2) -0.021(2) 0.000(3) -0.054(3)
N11 0.038(4) 0.038(4) 0.061(4) 0.002(4) -0.005(4) 0.004(4)
N12 0.032(4) 0.035(4) 0.048(4) -0.005(3) 0.003(3) -0.003(3)
N13 0.071(6) 0.050(5) 0.058(5) -0.003(4) -0.002(5) -0.007(5)
N14 0.070(5) 0.069(5) 0.046(5) -0.009(4) 0.007(4) -0.013(5)
N15 0.048(5) 0.074(5) 0.047(5) -0.001(4) -0.001(4) -0.006(4)
N16 0.058(5) 0.079(6) 0.090(6) 0.019(5) 0.001(4) -0.020(4)
N17 0.041(4) 0.045(5) 0.063(5) -0.006(4) -0.001(4) 0.009(4)
N18 0.034(4) 0.037(4) 0.057(4) -0.016(3) -0.017(3) 0.002(3)
N19 0.059(5) 0.040(5) 0.075(6) 0.010(4) -0.017(4) -0.006(4)
N20 0.064(5) 0.068(5) 0.054(5) -0.015(4) 0.013(4) -0.022(4)
N21 0.040(4) 0.082(6) 0.048(5) -0.004(4) 0.003(4) -0.011(4)
N22 0.075(6) 0.099(7) 0.085(6) 0.013(5) -0.002(5) -0.011(5)
C1 0.027(5) 0.025(4) 0.034(5) -0.005(4) -0.012(4) 0.005(4)
C2 0.049(6) 0.021(4) 0.033(5) -0.010(3) -0.002(4) 0.004(4)
C3 0.047(6) 0.031(5) 0.059(6) -0.026(4) -0.018(5) 0.001(4)
C4 0.051(7) 0.054(7) 0.076(8) -0.024(6) -0.027(6) -0.015(5)
C5 0.043(7) 0.046(6) 0.065(7) -0.012(5) -0.023(5) -0.008(5)
C6 0.028(5) 0.029(5) 0.041(5) -0.007(4) -0.013(4) 0.005(4)
C7 0.038(5) 0.039(5) 0.045(5) -0.007(4) -0.013(3) 0.004(4)
C8 0.044(3) 0.027(3) 0.036(3) -0.005(3) -0.003(3) 0.006(2)
C9 0.046(6) 0.043(6) 0.043(6) -0.007(5) -0.009(5) 0.008(5)
C10 0.068(7) 0.062(6) 0.074(7) -0.023(6) -0.028(6) 0.033(5)
C11 0.053(4) 0.033(4) 0.071(5) -0.010(4) 0.003(4) 0.013(3)
C12 0.058(8) 0.023(6) 0.066(8) -0.008(5) -0.015(6) -0.001(5)
C13 0.041(4) 0.027(3) 0.038(3) -0.006(3) -0.003(3) 0.003(2)
C14 0.054(6) 0.023(4) 0.042(5) -0.005(4) 0.000(4) 0.004(4)
C15 0.047(6) 0.021(4) 0.035(5) -0.009(4) -0.002(4) -0.011(4)
C16 0.042(6) 0.034(5) 0.052(6) -0.007(5) 0.002(5) -0.021(5)
C17 0.059(8) 0.042(6) 0.057(7) -0.018(5) 0.004(6) -0.031(6)
C18 0.039(7) 0.067(9) 0.045(6) 0.003(5) -0.011(5) -0.025(6)
C19 0.045(6) 0.022(4) 0.037(5) -0.004(4) -0.003(4) -0.014(4)
C20 0.030(5) 0.032(5) 0.033(5) -0.006(4) -0.009(4) -0.003(4)
C21 0.050(6) 0.049(6) 0.058(6) -0.033(5) -0.011(5) 0.010(5)
C22 0.042(5) 0.061(6) 0.090(7) -0.013(5) -0.011(4) -0.006(4)
C23 0.040(6) 0.031(5) 0.037(5) -0.002(4) -0.004(4) -0.017(5)
C24 0.022(5) 0.054(7) 0.042(5) 0.004(5) -0.008(4) -0.005(4)
C25 0.037(6) 0.038(6) 0.039(5) -0.004(4) -0.002(4) -0.014(5)
C26 0.037(5) 0.057(6) 0.042(5) -0.006(5) -0.004(4) -0.020(5)
C27 0.057(7) 0.039(6) 0.042(6) -0.016(5) 0.002(5) -0.015(5)
C28 0.030(5) 0.042(6) 0.041(5) 0.000(4) -0.002(4) -0.008(4)
C29 0.039(5) 0.028(5) 0.046(5) -0.007(4) -0.006(4) -0.013(4)
C30 0.041(3) 0.028(3) 0.034(3) -0.004(3) -0.007(3) -0.001(3)
C31 0.055(8) 0.033(7) 0.056(7) -0.009(5) -0.003(6) 0.004(6)
C32 0.050(4) 0.032(4) 0.066(5) -0.006(4) -0.005(4) 0.007(3)
C33 0.044(4) 0.030(4) 0.074(7) -0.016(4) -0.011(4) 0.013(3)
C34 0.038(6) 0.042(6) 0.056(7) -0.008(5) -0.011(5) 0.007(5)
C35 0.030(3) 0.032(3) 0.039(3) -0.004(3) -0.003(3) 0.001(2)
C36 0.027(4) 0.033(5) 0.051(5) 0.001(4) -0.015(4) -0.004(3)
C37 0.046(6) 0.035(5) 0.044(5) -0.011(4) -0.013(4) -0.019(5)
C38 0.041(6) 0.038(5) 0.056(6) -0.011(5) -0.022(5) -0.002(4)
C39 0.058(8) 0.046(6) 0.056(6) -0.020(5) -0.019(5) -0.002(5)
C40 0.064(8) 0.040(6) 0.054(6) -0.014(5) -0.003(5) -0.010(5)
C41 0.026(5) 0.035(5) 0.039(5) -0.001(4) -0.014(4) -0.007(4)
C42 0.046(7) 0.029(5) 0.041(5) -0.006(4) -0.005(5) -0.014(5)
C43 0.034(4) 0.053(5) 0.107(8) 0.001(5) -0.029(5) -0.002(4)
C44 0.051(6) 0.060(7) 0.074(7) -0.020(6) 0.000(5) 0.014(5)
C45 0.093(7) 0.116(8) 0.098(7) -0.035(6) 0.017(6) -0.019(6)
C46 0.099(7) 0.123(8) 0.071(6) -0.037(6) -0.001(5) -0.032(6)
O1 0.046(5) 0.032(5) 0.056(5) -0.016(4) -0.028(4) 0.010(4)
O2 0.037(5) 0.023(4) 0.061(5) -0.005(4) -0.011(4) -0.006(4)
O3 0.036(4) 0.035(4) 0.053(4) -0.022(3) -0.011(3) 0.003(3)
O4 0.031(4) 0.041(4) 0.065(5) -0.010(4) -0.016(4) -0.006(4)
O5 0.036(5) 0.032(5) 0.059(5) -0.013(4) -0.026(4) 0.000(4)
O6 0.040(5) 0.022(4) 0.054(4) -0.011(3) -0.016(3) -0.002(3)
O7 0.031(4) 0.038(4) 0.057(4) -0.001(3) -0.009(3) -0.003(3)
O8 0.038(4) 0.032(4) 0.048(4) -0.011(3) -0.007(3) 0.008(3)
O9B 0.073(10) 0.143(15) 0.110(11) -0.012(12) 0.011(9) 0.013(10)
O9A 0.081(10) 0.100(12) 0.080(11) -0.033(9) 0.022(8) -0.009(9)
O10A 0.103(12) 0.089(10) 0.060(8) -0.038(8) 0.013(8) -0.012(9)
O10B 0.147(16) 0.135(14) 0.078(10) -0.025(11) 0.014(9) -0.065(12)

loop_
_atom_type_symbol
_atom_type_description
_atom_type_scat_dispersion_real
_atom_type_scat_dispersion_imag
_atom_type_scat_source
C C 0.0033 0.0016 'International Tables Vol C Tables 4.2.6.8 and 6.1.1.4'
H H 0.0000 0.0000 'International Tables Vol C Tables 4.2.6.8 and 6.1.1.4'
N N 0.0061 0.0033 'International Tables Vol C Tables 4.2.6.8 and 6.1.1.4'
O O 0.0106 0.0060 'International Tables Vol C Tables 4.2.6.8 and 6.1.1.4'
Cu Cu 0.3201 1.2651 'International Tables Vol C Tables 4.2.6.8 and 6.1.1.4'
Tb Tb -0.1723 4.1537 'International Tables Vol C Tables 4.2.6.8 and 6.1.1.4'

loop_
_geom_angle_atom_site_label_1
_geom_angle_atom_site_label_2
_geom_angle_atom_site_label_3
_geom_angle
_geom_angle_site_symmetry_1
_geom_angle_site_symmetry_3
O1 Tb1 N11 148.0(4) . .
O1 Tb1 O2 64.5(3) . .
N11 Tb1 O2 146.6(3) . .
O1 Tb1 N14 88.4(4) . .
N11 Tb1 N14 88.4(4) . .
O2 Tb1 N14 84.7(4) . .
O1 Tb1 N8 83.2(4) . .
N11 Tb1 N8 81.6(4) . .
O2 Tb1 N8 120.7(3) . .
N14 Tb1 N8 145.4(4) . .
O1 Tb1 N5 112.0(3) . .
N11 Tb1 N5 86.8(4) . .
O2 Tb1 N5 81.7(3) . .
N14 Tb1 N5 147.0(4) . .
N8 Tb1 N5 65.6(3) . .
O1 Tb1 O3 62.3(3) . .
N11 Tb1 O3 86.3(4) . .
O2 Tb1 O3 122.6(3) . .
N14 Tb1 O3 74.0(4) . .
N8 Tb1 O3 72.4(3) . .
N5 Tb1 O3 138.0(3) . .
O1 Tb1 O4 123.7(3) . .
N11 Tb1 O4 85.5(4) . .
O2 Tb1 O4 61.3(3) . .
N14 Tb1 O4 72.8(4) . .
N8 Tb1 O4 138.3(3) . .
N5 Tb1 O4 74.3(3) . .
O3 Tb1 O4 146.0(3) . .
O1 Tb1 Cu1 32.3(2) . .
N11 Tb1 Cu1 178.4(3) . .
O2 Tb1 Cu1 32.7(2) . .
N14 Tb1 Cu1 90.1(3) . .
N8 Tb1 Cu1 100.0(3) . .
N5 Tb1 Cu1 94.3(2) . .
O3 Tb1 Cu1 93.64(19) . .
O4 Tb1 Cu1 93.7(2) . .
O6 Tb2 O5 65.2(3) . .
O6 Tb2 N20 90.8(4) . .
O5 Tb2 N20 84.4(4) . .
O6 Tb2 N17 147.8(4) . .
O5 Tb2 N17 146.0(3) . .
N20 Tb2 N17 86.6(4) . .
O6 Tb2 N8 110.6(3) . .
O5 Tb2 N8 83.6(3) . .
N20 Tb2 N8 148.0(4) . .
N17 Tb2 N8 86.9(4) . .
O6 Tb2 N5 82.1(3) . .
O5 Tb2 N5 122.7(3) . .
N20 Tb2 N5 144.2(3) . .
N17 Tb2 N5 81.5(4) . .
N8 Tb2 N5 65.0(3) . .
O6 Tb2 O8 62.4(3) . .
O5 Tb2 O8 121.8(3) . .
N20 Tb2 O8 73.1(4) . .
N17 Tb2 O8 86.3(4) . .
N8 Tb2 O8 137.6(3) . .
N5 Tb2 O8 72.6(3) . .
O6 Tb2 O7 125.5(3) . .
O5 Tb2 O7 61.6(3) . .
N20 Tb2 O7 73.6(4) . .
N17 Tb2 O7 84.4(4) . .
N8 Tb2 O7 74.5(3) . .
N5 Tb2 O7 137.6(3) . .
O8 Tb2 O7 145.8(3) . .
O6 Tb2 Cu2 32.87(19) . .
O5 Tb2 Cu2 32.7(2) . .
N20 Tb2 Cu2 90.9(3) . .
N17 Tb2 Cu2 177.3(3) . .
N8 Tb2 Cu2 94.9(3) . .
N5 Tb2 Cu2 101.1(2) . .
O8 Tb2 Cu2 93.74(18) . .
O7 Tb2 Cu2 94.2(2) . .
O1 Cu1 O2 82.0(3) . .
O1 Cu1 N1 94.5(4) . .
O2 Cu1 N1 172.3(4) . .
O1 Cu1 N2 176.2(4) . .
O2 Cu1 N2 95.0(4) . .
N1 Cu1 N2 88.3(4) . .
O1 Cu1 Tb1 41.0(3) . .
O2 Cu1 Tb1 41.6(2) . .
N1 Cu1 Tb1 135.4(3) . .
N2 Cu1 Tb1 136.3(3) . .
N3 Cu2 O5 95.6(4) . .
N3 Cu2 O6 170.3(4) . .
O5 Cu2 O6 82.7(3) . .
N3 Cu2 N4 85.0(4) . .
O5 Cu2 N4 176.1(4) . .
O6 Cu2 N4 96.1(4) . .
N3 Cu2 Tb2 137.4(3) . .
O5 Cu2 Tb2 41.9(2) . .
O6 Cu2 Tb2 41.4(3) . .
N4 Cu2 Tb2 137.3(3) . .
C7 N1 C8 120.5(10) . .
C7 N1 Cu1 128.4(9) . .
C8 N1 Cu1 110.3(6) . .
C14 N2 C13 124.8(10) . .
C14 N2 Cu1 126.1(9) . .
C13 N2 Cu1 108.9(6) . .
C29 N3 C30 122.9(9) . .
C29 N3 Cu2 124.9(9) . .
C30 N3 Cu2 111.8(7) . .
C36 N4 C35 127.4(9) . .
C36 N4 Cu2 122.0(8) . .
C35 N4 Cu2 110.3(6) . .
N6 N5 Tb1 124.6(7) . .
N6 N5 Tb2 122.2(7) . .
Tb1 N5 Tb2 112.9(3) . .
N7 N6 N5 173.4(15) . .
N9 N8 Tb2 121.0(9) . .
N9 N8 Tb1 121.0(9) . .
Tb2 N8 Tb1 116.4(4) . .
N10 N9 N8 173.0(18) . .
N12 N11 Tb1 135.2(9) . .
N13 N12 N11 175.2(13) . .
N15 N14 Tb1 132.4(12) . .
N14 N15 N16 173.8(16) . .
N18 N17 Tb2 135.3(9) . .
N19 N18 N17 177.9(14) . .
N21 N20 Tb2 134.1(11) . .
N22 N21 N20 171.4(18) . .
O1 C1 C2 117.7(9) . .
O1 C1 C6 125.9(10) . .
C2 C1 C6 116.3(9) . .
O3 C2 C3 127.4(10) . .
O3 C2 C1 111.9(9) . .
C3 C2 C1 120.6(10) . .
C2 C3 C4 120.5(11) . .
C5 C4 C3 120.2(11) . .
C4 C5 C6 124.1(12) . .
C5 C6 C1 118.1(10) . .
C5 C6 C7 121.6(10) . .
C1 C6 C7 119.9(10) . .
N1 C7 C6 125.1(12) . .
C9 C8 N1 117.5(8) . .
C9 C8 C13 110.6(8) . .
N1 C8 C13 107.9(6) . .
C10 C9 C8 111.7(12) . .
C9 C10 C11 114.4(10) . .
C10 C11 C12 111.8(8) . .
C13 C12 C11 108.8(9) . .
N2 C13 C12 115.2(8) . .
N2 C13 C8 107.5(6) . .
C12 C13 C8 111.4(7) . .
N2 C14 C15 126.0(11) . .
C14 C15 C16 119.9(11) . .
C14 C15 C20 122.4(10) . .
C16 C15 C20 117.8(11) . .
C17 C16 C15 122.8(12) . .
C16 C17 C18 120.2(12) . .
C17 C18 C19 118.9(13) . .
C20 C19 O4 113.5(9) . .
C20 C19 C18 122.8(11) . .
O4 C19 C18 123.7(11) . .
O2 C20 C19 117.0(10) . .
O2 C20 C15 125.5(10) . .
C19 C20 C15 117.5(10) . .
C28 C23 O5 123.9(11) . .
C28 C23 C24 119.5(11) . .
O5 C23 C24 116.5(11) . .
C25 C24 O7 126.6(11) . .
C25 C24 C23 120.8(12) . .
O7 C24 C23 112.5(10) . .
C24 C25 C26 119.2(12) . .
C27 C26 C25 120.9(12) . .
C26 C27 C28 119.7(13) . .
C23 C28 C27 119.6(12) . .
C23 C28 C29 124.5(11) . .
C27 C28 C29 115.9(11) . .
N3 C29 C28 125.1(11) . .
N3 C30 C35 107.1(6) . .
N3 C30 C31 116.0(8) . .
C35 C30 C31 110.7(7) . .
C32 C31 C30 109.4(9) . .
C33 C32 C31 112.7(8) . .
C32 C33 C34 115.3(9) . .
C33 C34 C35 109.6(10) . .
N4 C35 C30 106.1(6) . .
N4 C35 C34 115.3(8) . .
C30 C35 C34 111.4(7) . .
N4 C36 C37 125.5(11) . .
C42 C37 C36 127.2(11) . .
C42 C37 C38 117.2(11) . .
C36 C37 C38 115.6(11) . .
C39 C38 C37 120.0(11) . .
C38 C39 C40 120.3(12) . .
C41 C40 C39 118.7(12) . .
C42 C41 C40 121.3(11) . .
C42 C41 O8 115.4(9) . .
C40 C41 O8 123.3(11) . .
C37 C42 O6 122.6(11) . .
C37 C42 C41 122.5(11) . .
O6 C42 C41 114.9(10) . .
O9B C45 O9A 86.3(18) . .
O10B C46 O10A 115(2) . .
C1 O1 Cu1 125.4(7) . .
C1 O1 Tb1 127.6(7) . .
Cu1 O1 Tb1 106.8(4) . .
C20 O2 Cu1 124.3(7) . .
C20 O2 Tb1 130.0(8) . .
Cu1 O2 Tb1 105.6(4) . .
C2 O3 C21 116.4(9) . .
C2 O3 Tb1 119.3(7) . .
C21 O3 Tb1 123.9(7) . .
C19 O4 C22 119.4(10) . .
C19 O4 Tb1 117.8(7) . .
C22 O4 Tb1 122.2(8) . .
C23 O5 Cu2 125.7(8) . .
C23 O5 Tb2 128.8(7) . .
Cu2 O5 Tb2 105.5(3) . .
C42 O6 Cu2 123.6(7) . .
C42 O6 Tb2 129.1(7) . .
Cu2 O6 Tb2 105.8(4) . .
C24 O7 C43 113.9(9) . .
C24 O7 Tb2 120.3(7) . .
C43 O7 Tb2 125.6(8) . .
C41 O8 C44 118.2(10) . .
C41 O8 Tb2 117.6(7) . .
C44 O8 Tb2 124.2(8) . .

loop_
_geom_bond_atom_site_label_1
_geom_bond_atom_site_label_2
_geom_bond_distance
_geom_bond_site_symmetry_2
Tb1 O1 2.327(8) .
Tb1 N11 2.342(10) .
Tb1 O2 2.346(8) .
Tb1 N14 2.409(12) .
Tb1 N8 2.441(10) .
Tb1 N5 2.446(8) .
Tb1 O3 2.599(8) .
Tb1 O4 2.610(8) .
Tb1 Cu1 3.3995(16) .
Tb2 O6 2.344(9) .
Tb2 O5 2.363(8) .
Tb2 N20 2.369(12) .
Tb2 N17 2.392(11) .
Tb2 N8 2.417(10) .
Tb2 N5 2.509(8) .
Tb2 O8 2.555(9) .
Tb2 O7 2.625(9) .
Tb2 Cu2 3.4132(16) .
Cu1 O1 1.896(9) .
Cu1 O2 1.907(9) .
Cu1 N1 1.923(11) .
Cu1 N2 1.934(10) .
Cu2 N3 1.901(11) .
Cu2 O5 1.911(8) .
Cu2 O6 1.925(8) .
Cu2 N4 1.936(10) .
N1 C7 1.246(16) .
N1 C8 1.519(11) .
N2 C14 1.251(17) .
N2 C13 1.507(13) .
N3 C29 1.290(15) .
N3 C30 1.472(13) .
N4 C36 1.314(15) .
N4 C35 1.441(11) .
N5 N6 1.200(8) .
N6 N7 1.153(9) .
N8 N9 1.203(10) .
N9 N10 1.195(10) .
N11 N12 1.176(9) .
N12 N13 1.151(9) .
N14 N15 1.139(9) .
N15 N16 1.177(10) .
N17 N18 1.172(9) .
N18 N19 1.161(9) .
N20 N21 1.175(9) .
N21 N22 1.146(10) .
C1 O1 1.315(13) .
C1 C2 1.442(13) .
C1 C6 1.465(15) .
C2 O3 1.346(15) .
C2 C3 1.369(14) .
C3 C4 1.369(18) .
C4 C5 1.349(18) .
C5 C6 1.350(16) .
C6 C7 1.480(16) .
C8 C9 1.483(16) .
C8 C13 1.537(9) .
C9 C10 1.481(18) .
C10 C11 1.503(15) .
C11 C12 1.554(16) .
C12 C13 1.522(13) .
C14 C15 1.418(19) .
C15 C16 1.420(15) .
C15 C20 1.458(14) .
C16 C17 1.35(2) .
C17 C18 1.40(2) .
C18 C19 1.407(17) .
C19 C20 1.387(17) .
C19 O4 1.393(12) .
C20 O2 1.300(13) .
C21 O3 1.395(13) .
C22 O4 1.441(16) .
C23 C28 1.341(16) .
C23 O5 1.362(13) .
C23 C24 1.428(17) .
C24 C25 1.338(17) .
C24 O7 1.379(14) .
C25 C26 1.390(18) .
C26 C27 1.36(2) .
C27 C28 1.409(17) .
C28 C29 1.494(18) .
C30 C35 1.508(9) .
C30 C31 1.535(14) .
C31 C32 1.521(16) .
C32 C33 1.480(13) .
C33 C34 1.535(16) .
C34 C35 1.547(15) .
C36 C37 1.439(16) .
C37 C42 1.346(18) .
C37 C38 1.462(16) .
C38 C39 1.373(17) .
C39 C40 1.39(2) .
C40 C41 1.387(16) .
C41 C42 1.362(15) .
C41 O8 1.425(13) .
C42 O6 1.353(14) .
C43 O7 1.402(15) .
C44 O8 1.479(15) .
C45 O9B 1.36(3) .
C45 O9A 1.46(2) .
C46 O10B 1.14(3) .
C46 O10A 1.35(2) .

loop_
_geom_torsion_atom_site_label_1
_geom_torsion_atom_site_label_2
_geom_torsion_atom_site_label_3
_geom_torsion_atom_site_label_4
_geom_torsion
_geom_torsion_site_symmetry_1
_geom_torsion_site_symmetry_2
_geom_torsion_site_symmetry_3
_geom_torsion_site_symmetry_4
N11 Tb1 Cu1 O1 101(11) . . . .
O2 Tb1 Cu1 O1 167.0(6) . . . .
N14 Tb1 Cu1 O1 87.0(6) . . . .
N8 Tb1 Cu1 O1 -59.8(5) . . . .
N5 Tb1 Cu1 O1 -125.8(5) . . . .
O3 Tb1 Cu1 O1 13.0(5) . . . .
O4 Tb1 Cu1 O1 159.8(5) . . . .
O1 Tb1 Cu1 O2 -167.0(6) . . . .
N11 Tb1 Cu1 O2 -66(11) . . . .
N14 Tb1 Cu1 O2 -80.1(5) . . . .
N8 Tb1 Cu1 O2 133.2(5) . . . .
N5 Tb1 Cu1 O2 67.2(4) . . . .
O3 Tb1 Cu1 O2 -154.1(5) . . . .
O4 Tb1 Cu1 O2 -7.3(4) . . . .
O1 Tb1 Cu1 N1 2.5(6) . . . .
N11 Tb1 Cu1 N1 103(11) . . . .
O2 Tb1 Cu1 N1 169.5(6) . . . .
N14 Tb1 Cu1 N1 89.5(6) . . . .
N8 Tb1 Cu1 N1 -57.3(5) . . . .
N5 Tb1 Cu1 N1 -123.3(5) . . . .
O3 Tb1 Cu1 N1 15.5(5) . . . .
O4 Tb1 Cu1 N1 162.3(5) . . . .
O1 Tb1 Cu1 N2 -176.1(7) . . . .
N11 Tb1 Cu1 N2 -75(11) . . . .
O2 Tb1 Cu1 N2 -9.1(6) . . . .
N14 Tb1 Cu1 N2 -89.1(6) . . . .
N8 Tb1 Cu1 N2 124.1(5) . . . .
N5 Tb1 Cu1 N2 58.1(5) . . . .
O3 Tb1 Cu1 N2 -163.1(5) . . . .
O4 Tb1 Cu1 N2 -16.4(5) . . . .
O6 Tb2 Cu2 N3 165.6(6) . . . .
O5 Tb2 Cu2 N3 -2.9(6) . . . .
N20 Tb2 Cu2 N3 75.4(6) . . . .
N17 Tb2 Cu2 N3 59(7) . . . .
N8 Tb2 Cu2 N3 -73.1(5) . . . .
N5 Tb2 Cu2 N3 -138.6(5) . . . .
O8 Tb2 Cu2 N3 148.5(5) . . . .
O7 Tb2 Cu2 N3 1.7(5) . . . .
O6 Tb2 Cu2 O5 168.4(6) . . . .
N20 Tb2 Cu2 O5 78.3(5) . . . .
N17 Tb2 Cu2 O5 62(7) . . . .
N8 Tb2 Cu2 O5 -70.2(5) . . . .
N5 Tb2 Cu2 O5 -135.7(5) . . . .
O8 Tb2 Cu2 O5 151.3(5) . . . .
O7 Tb2 Cu2 O5 4.6(5) . . . .
O5 Tb2 Cu2 O6 -168.4(6) . . . .
N20 Tb2 Cu2 O6 -90.2(5) . . . .
N17 Tb2 Cu2 O6 -107(7) . . . .
N8 Tb2 Cu2 O6 121.4(5) . . . .
N5 Tb2 Cu2 O6 55.9(5) . . . .
O8 Tb2 Cu2 O6 -17.1(5) . . . .
O7 Tb2 Cu2 O6 -163.8(5) . . . .
O6 Tb2 Cu2 N4 -5.8(6) . . . .
O5 Tb2 Cu2 N4 -174.3(6) . . . .
N20 Tb2 Cu2 N4 -96.0(5) . . . .
N17 Tb2 Cu2 N4 -113(7) . . . .
N8 Tb2 Cu2 N4 115.5(5) . . . .
N5 Tb2 Cu2 N4 50.0(5) . . . .
O8 Tb2 Cu2 N4 -22.9(5) . . . .
O7 Tb2 Cu2 N4 -169.7(5) . . . .
O1 Cu1 N1 C7 -0.3(12) . . . .
O2 Cu1 N1 C7 62(3) . . . .
N2 Cu1 N1 C7 177.1(12) . . . .
Tb1 Cu1 N1 C7 -1.9(14) . . . .
O1 Cu1 N1 C8 -170.2(6) . . . .
O2 Cu1 N1 C8 -108(3) . . . .
N2 Cu1 N1 C8 7.2(7) . . . .
Tb1 Cu1 N1 C8 -171.8(4) . . . .
O1 Cu1 N2 C14 -31(7) . . . .
O2 Cu1 N2 C14 5.6(12) . . . .
N1 Cu1 N2 C14 -167.4(12) . . . .
Tb1 Cu1 N2 C14 11.7(14) . . . .
O1 Cu1 N2 C13 155(6) . . . .
O2 Cu1 N2 C13 -169.1(6) . . . .
N1 Cu1 N2 C13 18.0(7) . . . .
Tb1 Cu1 N2 C13 -163.0(4) . . . .
O5 Cu2 N3 C29 4.6(11) . . . .
O6 Cu2 N3 C29 84(3) . . . .
N4 Cu2 N3 C29 -179.3(11) . . . .
Tb2 Cu2 N3 C29 6.5(13) . . . .
O5 Cu2 N3 C30 -168.1(7) . . . .
O6 Cu2 N3 C30 -89(3) . . . .
N4 Cu2 N3 C30 8.0(7) . . . .
Tb2 Cu2 N3 C30 -166.2(4) . . . .
N3 Cu2 N4 C36 -165.9(10) . . . .
O5 Cu2 N4 C36 -67(6) . . . .
O6 Cu2 N4 C36 4.4(10) . . . .
Tb2 Cu2 N4 C36 8.3(12) . . . .
N3 Cu2 N4 C35 19.6(6) . . . .
O5 Cu2 N4 C35 118(5) . . . .
O6 Cu2 N4 C35 -170.1(6) . . . .
Tb2 Cu2 N4 C35 -166.2(4) . . . .
O1 Tb1 N5 N6 -100.9(11) . . . .
N11 Tb1 N5 N6 105.8(11) . . . .
O2 Tb1 N5 N6 -42.8(10) . . . .
N14 Tb1 N5 N6 23.8(14) . . . .
N8 Tb1 N5 N6 -172.1(10) . . . .
O3 Tb1 N5 N6 -173.4(9) . . . .
O4 Tb1 N5 N6 19.6(10) . . . .
Cu1 Tb1 N5 N6 -73.1(11) . . . .
O1 Tb1 N5 Tb2 73.1(4) . . . .
N11 Tb1 N5 Tb2 -80.2(4) . . . .
O2 Tb1 N5 Tb2 131.2(4) . . . .
N14 Tb1 N5 Tb2 -162.2(6) . . . .
N8 Tb1 N5 Tb2 2.0(5) . . . .
O3 Tb1 N5 Tb2 0.6(6) . . . .
O4 Tb1 N5 Tb2 -166.4(4) . . . .
Cu1 Tb1 N5 Tb2 101.0(3) . . . .
O6 Tb2 N5 N6 -70.6(10) . . . .
O5 Tb2 N5 N6 -124.2(10) . . . .
N20 Tb2 N5 N6 9.8(14) . . . .
N17 Tb2 N5 N6 81.6(11) . . . .
N8 Tb2 N5 N6 172.2(9) . . . .
O8 Tb2 N5 N6 -7.1(10) . . . .
O7 Tb2 N5 N6 153.5(10) . . . .
Cu2 Tb2 N5 N6 -97.6(10) . . . .
O6 Tb2 N5 Tb1 115.2(4) . . . .
O5 Tb2 N5 Tb1 61.6(5) . . . .
N20 Tb2 N5 Tb1 -164.4(6) . . . .
N17 Tb2 N5 Tb1 -92.6(5) . . . .
N8 Tb2 N5 Tb1 -2.0(5) . . . .
O8 Tb2 N5 Tb1 178.7(5) . . . .
O7 Tb2 N5 Tb1 -20.7(6) . . . .
Cu2 Tb2 N5 Tb1 88.2(3) . . . .
Tb1 N5 N6 N7 -78(11) . . . .
Tb2 N5 N6 N7 108(11) . . . .
O6 Tb2 N8 N9 97.5(12) . . . .
O5 Tb2 N8 N9 37.1(12) . . . .
N20 Tb2 N8 N9 -31.7(16) . . . .
N17 Tb2 N8 N9 -110.2(12) . . . .
N5 Tb2 N8 N9 167.7(12) . . . .
O8 Tb2 N8 N9 168.7(11) . . . .
O7 Tb2 N8 N9 -25.2(12) . . . .
Cu2 Tb2 N8 N9 67.8(12) . . . .
O6 Tb2 N8 Tb1 -68.2(5) . . . .
O5 Tb2 N8 Tb1 -128.6(5) . . . .
N20 Tb2 N8 Tb1 162.6(6) . . . .
N17 Tb2 N8 Tb1 84.1(5) . . . .
N5 Tb2 N8 Tb1 2.1(5) . . . .
O8 Tb2 N8 Tb1 3.1(8) . . . .
O7 Tb2 N8 Tb1 169.1(5) . . . .
Cu2 Tb2 N8 Tb1 -97.9(4) . . . .
O1 Tb1 N8 N9 74.3(12) . . . .
N11 Tb1 N8 N9 -77.5(13) . . . .
O2 Tb1 N8 N9 129.2(12) . . . .
N14 Tb1 N8 N9 -2.9(16) . . . .
N5 Tb1 N8 N9 -167.8(12) . . . .
O3 Tb1 N8 N9 11.3(12) . . . .
O4 Tb1 N8 N9 -150.8(11) . . . .
Cu1 Tb1 N8 N9 102.0(12) . . . .
O1 Tb1 N8 Tb2 -120.0(5) . . . .
N11 Tb1 N8 Tb2 88.2(5) . . . .
O2 Tb1 N8 Tb2 -65.1(6) . . . .
N14 Tb1 N8 Tb2 162.7(6) . . . .
N5 Tb1 N8 Tb2 -2.1(5) . . . .
O3 Tb1 N8 Tb2 177.0(5) . . . .
O4 Tb1 N8 Tb2 14.9(8) . . . .
Cu1 Tb1 N8 Tb2 -92.4(4) . . . .
Tb2 N8 N9 N10 -94(12) . . . .
Tb1 N8 N9 N10 71(13) . . . .
O1 Tb1 N11 N12 -83.7(16) . . . .
O2 Tb1 N11 N12 114.1(13) . . . .
N14 Tb1 N11 N12 -168.1(14) . . . .
N8 Tb1 N11 N12 -21.3(14) . . . .
N5 Tb1 N11 N12 44.5(14) . . . .
O3 Tb1 N11 N12 -94.0(14) . . . .
O4 Tb1 N11 N12 119.0(14) . . . .
Cu1 Tb1 N11 N12 178(35) . . . .
Tb1 N11 N12 N13 168(16) . . . .
O1 Tb1 N14 N15 70.8(15) . . . .
N11 Tb1 N14 N15 -141.0(16) . . . .
O2 Tb1 N14 N15 6.3(15) . . . .
N8 Tb1 N14 N15 146.4(13) . . . .
N5 Tb1 N14 N15 -59.5(19) . . . .
O3 Tb1 N14 N15 132.3(16) . . . .
O4 Tb1 N14 N15 -55.3(15) . . . .
Cu1 Tb1 N14 N15 38.6(15) . . . .
Tb1 N14 N15 N16 54(16) . . . .
O6 Tb2 N17 N18 84.9(16) . . . .
O5 Tb2 N17 N18 -114.3(14) . . . .
N20 Tb2 N17 N18 170.9(15) . . . .
N8 Tb2 N17 N18 -40.5(15) . . . .
N5 Tb2 N17 N18 24.8(14) . . . .
O8 Tb2 N17 N18 97.7(15) . . . .
O7 Tb2 N17 N18 -115.2(15) . . . .
Cu2 Tb2 N17 N18 -172(6) . . . .
Tb2 N17 N18 N19 41(40) . . . .
O6 Tb2 N20 N21 -65.6(15) . . . .
O5 Tb2 N20 N21 -0.7(15) . . . .
N17 Tb2 N20 N21 146.5(16) . . . .
N8 Tb2 N20 N21 67.8(19) . . . .
N5 Tb2 N20 N21 -143.2(13) . . . .
O8 Tb2 N20 N21 -126.4(16) . . . .
O7 Tb2 N20 N21 61.4(15) . . . .
Cu2 Tb2 N20 N21 -32.7(15) . . . .
Tb2 N20 N21 N22 146(10) . . . .
O1 C1 C2 O3 -0.3(14) . . . .
C6 C1 C2 O3 176.4(10) . . . .
O1 C1 C2 C3 178.2(11) . . . .
C6 C1 C2 C3 -5.1(16) . . . .
O3 C2 C3 C4 -180.0(12) . . . .
C1 C2 C3 C4 1.8(19) . . . .
C2 C3 C4 C5 2(2) . . . .
C3 C4 C5 C6 -1(2) . . . .
C4 C5 C6 C1 -2(2) . . . .
C4 C5 C6 C7 169.7(13) . . . .
O1 C1 C6 C5 -178.4(12) . . . .
C2 C1 C6 C5 5.3(17) . . . .
O1 C1 C6 C7 9.6(18) . . . .
C2 C1 C6 C7 -166.8(10) . . . .
C8 N1 C7 C6 168.0(10) . . . .
Cu1 N1 C7 C6 -1.0(19) . . . .
C5 C6 C7 N1 -174.5(14) . . . .
C1 C6 C7 N1 -2.7(19) . . . .
C7 N1 C8 C9 33.1(14) . . . .
Cu1 N1 C8 C9 -156.0(8) . . . .
C7 N1 C8 C13 159.0(10) . . . .
Cu1 N1 C8 C13 -30.1(8) . . . .
N1 C8 C9 C10 180.0(9) . . . .
C13 C8 C9 C10 55.4(12) . . . .
C8 C9 C10 C11 -53.3(15) . . . .
C9 C10 C11 C12 51.8(15) . . . .
C10 C11 C12 C13 -52.3(13) . . . .
C14 N2 C13 C12 22.0(15) . . . .
Cu1 N2 C13 C12 -163.2(8) . . . .
C14 N2 C13 C8 146.8(11) . . . .
Cu1 N2 C13 C8 -38.5(8) . . . .
C11 C12 C13 N2 179.0(8) . . . .
C11 C12 C13 C8 56.3(11) . . . .
C9 C8 C13 N2 174.1(9) . . . .
N1 C8 C13 N2 44.2(8) . . . .
C9 C8 C13 C12 -58.9(11) . . . .
N1 C8 C13 C12 171.3(9) . . . .
C13 N2 C14 C15 172.6(11) . . . .
Cu1 N2 C14 C15 -1(2) . . . .
N2 C14 C15 C16 179.3(12) . . . .
N2 C14 C15 C20 -2(2) . . . .
C14 C15 C16 C17 178.5(13) . . . .
C20 C15 C16 C17 -0.6(18) . . . .
C15 C16 C17 C18 4(2) . . . .
C16 C17 C18 C19 -4(2) . . . .
C17 C18 C19 C20 1.3(19) . . . .
C17 C18 C19 O4 -177.2(11) . . . .
O4 C19 C20 O2 1.9(14) . . . .
C18 C19 C20 O2 -176.7(11) . . . .
O4 C19 C20 C15 -179.7(10) . . . .
C18 C19 C20 C15 1.7(16) . . . .
C14 C15 C20 O2 -2.8(18) . . . .
C16 C15 C20 O2 176.2(10) . . . .
C14 C15 C20 C19 178.9(11) . . . .
C16 C15 C20 C19 -2.1(15) . . . .
C28 C23 C24 C25 -6.2(17) . . . .
O5 C23 C24 C25 176.1(11) . . . .
C28 C23 C24 O7 176.7(11) . . . .
O5 C23 C24 O7 -1.1(14) . . . .
O7 C24 C25 C26 -178.4(11) . . . .
C23 C24 C25 C26 4.9(18) . . . .
C24 C25 C26 C27 -3.1(19) . . . .
C25 C26 C27 C28 2.4(19) . . . .
O5 C23 C28 C27 -177.1(10) . . . .
C24 C23 C28 C27 5.4(17) . . . .
O5 C23 C28 C29 3.5(19) . . . .
C24 C23 C28 C29 -174.1(12) . . . .
C26 C27 C28 C23 -3.6(19) . . . .
C26 C27 C28 C29 175.9(12) . . . .
C30 N3 C29 C28 167.1(10) . . . .
Cu2 N3 C29 C28 -4.8(18) . . . .
C23 C28 C29 N3 0(2) . . . .
C27 C28 C29 N3 -179.1(11) . . . .
C29 N3 C30 C35 154.8(10) . . . .
Cu2 N3 C30 C35 -32.3(9) . . . .
C29 N3 C30 C31 30.7(15) . . . .
Cu2 N3 C30 C31 -156.5(8) . . . .
N3 C30 C31 C32 -178.7(9) . . . .
C35 C30 C31 C32 59.0(11) . . . .
C30 C31 C32 C33 -54.4(12) . . . .
C31 C32 C33 C34 51.4(13) . . . .
C32 C33 C34 C35 -49.2(14) . . . .
C36 N4 C35 C30 144.6(11) . . . .
Cu2 N4 C35 C30 -41.3(8) . . . .
C36 N4 C35 C34 20.8(15) . . . .
Cu2 N4 C35 C34 -165.1(8) . . . .
N3 C30 C35 N4 47.0(9) . . . .
C31 C30 C35 N4 174.3(8) . . . .
N3 C30 C35 C34 173.2(8) . . . .
C31 C30 C35 C34 -59.5(10) . . . .
C33 C34 C35 N4 173.7(9) . . . .
C33 C34 C35 C30 52.8(12) . . . .
C35 N4 C36 C37 179.2(10) . . . .
Cu2 N4 C36 C37 5.7(17) . . . .
N4 C36 C37 C42 -7(2) . . . .
N4 C36 C37 C38 170.4(12) . . . .
C42 C37 C38 C39 3.0(19) . . . .
C36 C37 C38 C39 -174.5(12) . . . .
C37 C38 C39 C40 -1(2) . . . .
C38 C39 C40 C41 -1(2) . . . .
C39 C40 C41 C42 0.9(19) . . . .
C39 C40 C41 O8 179.4(11) . . . .
C36 C37 C42 O6 -8(2) . . . .
C38 C37 C42 O6 175.1(11) . . . .
C36 C37 C42 C41 173.8(11) . . . .
C38 C37 C42 C41 -3.3(19) . . . .
C40 C41 C42 C37 1.4(18) . . . .
O8 C41 C42 C37 -177.2(11) . . . .
C40 C41 C42 O6 -177.1(10) . . . .
O8 C41 C42 O6 4.3(14) . . . .
C2 C1 O1 Cu1 164.7(8) . . . .
C6 C1 O1 Cu1 -11.7(17) . . . .
C2 C1 O1 Tb1 -9.8(14) . . . .
C6 C1 O1 Tb1 173.9(9) . . . .
O2 Cu1 O1 C1 -166.7(10) . . . .
N1 Cu1 O1 C1 6.4(10) . . . .
N2 Cu1 O1 C1 -130(6) . . . .
Tb1 Cu1 O1 C1 -175.4(12) . . . .
O2 Cu1 O1 Tb1 8.7(4) . . . .
N1 Cu1 O1 Tb1 -178.2(5) . . . .
N2 Cu1 O1 Tb1 45(7) . . . .
N11 Tb1 O1 C1 -1.7(13) . . . .
O2 Tb1 O1 C1 167.6(10) . . . .
N14 Tb1 O1 C1 82.7(10) . . . .
N8 Tb1 O1 C1 -63.7(10) . . . .
N5 Tb1 O1 C1 -123.9(9) . . . .
O3 Tb1 O1 C1 9.9(9) . . . .
O4 Tb1 O1 C1 150.8(9) . . . .
Cu1 Tb1 O1 C1 175.3(13) . . . .
N11 Tb1 O1 Cu1 -177.0(5) . . . .
O2 Tb1 O1 Cu1 -7.7(4) . . . .
N14 Tb1 O1 Cu1 -92.6(5) . . . .
N8 Tb1 O1 Cu1 121.0(5) . . . .
N5 Tb1 O1 Cu1 60.8(5) . . . .
O3 Tb1 O1 Cu1 -165.3(6) . . . .
O4 Tb1 O1 Cu1 -24.5(6) . . . .
C19 C20 O2 Cu1 -172.2(8) . . . .
C15 C20 O2 Cu1 9.5(16) . . . .
C19 C20 O2 Tb1 3.8(15) . . . .
C15 C20 O2 Tb1 -174.5(8) . . . .
O1 Cu1 O2 C20 168.3(10) . . . .
N1 Cu1 O2 C20 105(3) . . . .
N2 Cu1 O2 C20 -9.4(10) . . . .
Tb1 Cu1 O2 C20 176.9(11) . . . .
O1 Cu1 O2 Tb1 -8.5(4) . . . .
N1 Cu1 O2 Tb1 -71(3) . . . .
N2 Cu1 O2 Tb1 173.7(4) . . . .
O1 Tb1 O2 C20 -169.0(11) . . . .
N11 Tb1 O2 C20 0.7(13) . . . .
N14 Tb1 O2 C20 -78.2(10) . . . .
N8 Tb1 O2 C20 126.8(9) . . . .
N5 Tb1 O2 C20 71.7(10) . . . .
O3 Tb1 O2 C20 -145.4(9) . . . .
O4 Tb1 O2 C20 -4.9(9) . . . .
Cu1 Tb1 O2 C20 -176.6(12) . . . .
O1 Tb1 O2 Cu1 7.6(4) . . . .
N11 Tb1 O2 Cu1 177.3(5) . . . .
N14 Tb1 O2 Cu1 98.4(5) . . . .
N8 Tb1 O2 Cu1 -56.6(5) . . . .
N5 Tb1 O2 Cu1 -111.7(4) . . . .
O3 Tb1 O2 Cu1 31.2(5) . . . .
O4 Tb1 O2 Cu1 171.7(5) . . . .
C3 C2 O3 C21 16.4(19) . . . .
C1 C2 O3 C21 -165.2(10) . . . .
C3 C2 O3 Tb1 -170.0(9) . . . .
C1 C2 O3 Tb1 8.4(12) . . . .
O1 Tb1 O3 C2 -9.3(8) . . . .
N11 Tb1 O3 C2 164.5(8) . . . .
O2 Tb1 O3 C2 -33.4(9) . . . .
N14 Tb1 O3 C2 -106.2(9) . . . .
N8 Tb1 O3 C2 82.2(8) . . . .
N5 Tb1 O3 C2 83.5(9) . . . .
O4 Tb1 O3 C2 -119.3(8) . . . .
Cu1 Tb1 O3 C2 -17.1(8) . . . .
O1 Tb1 O3 C21 163.8(10) . . . .
N11 Tb1 O3 C21 -22.4(9) . . . .
O2 Tb1 O3 C21 139.7(9) . . . .
N14 Tb1 O3 C21 66.9(10) . . . .
N8 Tb1 O3 C21 -104.7(10) . . . .
N5 Tb1 O3 C21 -103.4(10) . . . .
O4 Tb1 O3 C21 53.8(11) . . . .
Cu1 Tb1 O3 C21 156.0(9) . . . .
C20 C19 O4 C22 165.5(11) . . . .
C18 C19 O4 C22 -15.9(17) . . . .
C20 C19 O4 Tb1 -5.7(12) . . . .
C18 C19 O4 Tb1 172.9(9) . . . .
O1 Tb1 O4 C19 22.5(9) . . . .
N11 Tb1 O4 C19 -171.7(8) . . . .
O2 Tb1 O4 C19 5.2(7) . . . .
N14 Tb1 O4 C19 98.6(8) . . . .
N8 Tb1 O4 C19 -99.8(8) . . . .
N5 Tb1 O4 C19 -83.8(8) . . . .
O3 Tb1 O4 C19 111.8(8) . . . .
Cu1 Tb1 O4 C19 9.7(7) . . . .
O1 Tb1 O4 C22 -148.4(8) . . . .
N11 Tb1 O4 C22 17.4(9) . . . .
O2 Tb1 O4 C22 -165.7(10) . . . .
N14 Tb1 O4 C22 -72.3(9) . . . .
N8 Tb1 O4 C22 89.3(10) . . . .
N5 Tb1 O4 C22 105.3(9) . . . .
O3 Tb1 O4 C22 -59.1(11) . . . .
Cu1 Tb1 O4 C22 -161.2(9) . . . .
C28 C23 O5 Cu2 -2.4(17) . . . .
C24 C23 O5 Cu2 175.2(8) . . . .
C28 C23 O5 Tb2 178.6(9) . . . .
C24 C23 O5 Tb2 -3.7(15) . . . .
N3 Cu2 O5 C23 -1.1(10) . . . .
O6 Cu2 O5 C23 -171.5(10) . . . .
N4 Cu2 O5 C23 -99(5) . . . .
Tb2 Cu2 O5 C23 -179.2(12) . . . .
N3 Cu2 O5 Tb2 178.0(4) . . . .
O6 Cu2 O5 Tb2 7.7(4) . . . .
N4 Cu2 O5 Tb2 80(6) . . . .
O6 Tb2 O5 C23 172.2(10) . . . .
N20 Tb2 O5 C23 78.7(10) . . . .
N17 Tb2 O5 C23 3.3(13) . . . .
N8 Tb2 O5 C23 -71.5(9) . . . .
N5 Tb2 O5 C23 -126.3(9) . . . .
O8 Tb2 O5 C23 144.8(9) . . . .
O7 Tb2 O5 C23 4.4(9) . . . .
Cu2 Tb2 O5 C23 179.1(12) . . . .
O6 Tb2 O5 Cu2 -6.9(4) . . . .
N20 Tb2 O5 Cu2 -100.4(5) . . . .
N17 Tb2 O5 Cu2 -175.8(5) . . . .
N8 Tb2 O5 Cu2 109.4(4) . . . .
N5 Tb2 O5 Cu2 54.6(5) . . . .
O8 Tb2 O5 Cu2 -34.3(5) . . . .
O7 Tb2 O5 Cu2 -174.8(5) . . . .
C37 C42 O6 Cu2 20.5(17) . . . .
C41 C42 O6 Cu2 -161.0(8) . . . .
C37 C42 O6 Tb2 -175.8(9) . . . .
C41 C42 O6 Tb2 2.7(15) . . . .
N3 Cu2 O6 C42 79(3) . . . .
O5 Cu2 O6 C42 159.1(9) . . . .
N4 Cu2 O6 C42 -17.1(10) . . . .
Tb2 Cu2 O6 C42 166.9(11) . . . .
N3 Cu2 O6 Tb2 -88(2) . . . .
O5 Cu2 O6 Tb2 -7.7(4) . . . .
N4 Cu2 O6 Tb2 176.0(4) . . . .
O5 Tb2 O6 C42 -159.0(10) . . . .
N20 Tb2 O6 C42 -75.6(10) . . . .
N17 Tb2 O6 C42 9.3(13) . . . .
N8 Tb2 O6 C42 128.7(9) . . . .
N5 Tb2 O6 C42 69.2(9) . . . .
O8 Tb2 O6 C42 -5.2(9) . . . .
O7 Tb2 O6 C42 -145.9(9) . . . .
Cu2 Tb2 O6 C42 -165.9(12) . . . .
O5 Tb2 O6 Cu2 6.8(4) . . . .
N20 Tb2 O6 Cu2 90.3(5) . . . .
N17 Tb2 O6 Cu2 175.2(5) . . . .
N8 Tb2 O6 Cu2 -65.4(5) . . . .
N5 Tb2 O6 Cu2 -124.9(4) . . . .
O8 Tb2 O6 Cu2 160.7(5) . . . .
O7 Tb2 O6 Cu2 20.0(6) . . . .
C25 C24 O7 C43 2.1(17) . . . .
C23 C24 O7 C43 179.0(11) . . . .
C25 C24 O7 Tb2 -172.3(9) . . . .
C23 C24 O7 Tb2 4.6(12) . . . .
O6 Tb2 O7 C24 -18.2(9) . . . .
O5 Tb2 O7 C24 -4.6(7) . . . .
N20 Tb2 O7 C24 -97.1(8) . . . .
N17 Tb2 O7 C24 174.8(8) . . . .
N8 Tb2 O7 C24 86.4(8) . . . .
N5 Tb2 O7 C24 104.0(8) . . . .
O8 Tb2 O7 C24 -110.4(8) . . . .
Cu2 Tb2 O7 C24 -7.4(8) . . . .
O6 Tb2 O7 C43 168.2(9) . . . .
O5 Tb2 O7 C43 -178.3(11) . . . .
N20 Tb2 O7 C43 89.2(10) . . . .
N17 Tb2 O7 C43 1.2(10) . . . .
N8 Tb2 O7 C43 -87.2(10) . . . .
N5 Tb2 O7 C43 -69.6(11) . . . .
O8 Tb2 O7 C43 76.0(11) . . . .
Cu2 Tb2 O7 C43 178.9(10) . . . .
C42 C41 O8 C44 168.8(11) . . . .
C40 C41 O8 C44 -9.8(17) . . . .
C42 C41 O8 Tb2 -8.5(12) . . . .
C40 C41 O8 Tb2 172.9(8) . . . .
O6 Tb2 O8 C41 6.8(7) . . . .
O5 Tb2 O8 C41 34.9(8) . . . .
N20 Tb2 O8 C41 106.9(8) . . . .
N17 Tb2 O8 C41 -165.5(8) . . . .
N8 Tb2 O8 C41 -84.2(8) . . . .
N5 Tb2 O8 C41 -83.3(7) . . . .
O7 Tb2 O8 C41 120.2(7) . . . .
Cu2 Tb2 O8 C41 17.2(7) . . . .
O6 Tb2 O8 C44 -170.4(10) . . . .
O5 Tb2 O8 C44 -142.3(9) . . . .
N20 Tb2 O8 C44 -70.2(10) . . . .
N17 Tb2 O8 C44 17.3(10) . . . .
N8 Tb2 O8 C44 98.6(10) . . . .
N5 Tb2 O8 C44 99.6(9) . . . .
O7 Tb2 O8 C44 -56.9(11) . . . .
Cu2 Tb2 O8 C44 -160.0(9) . . . .
